data_4100075
_journal_name_full 'Journal of the American Chemical Society'
_journal_paper_doi 10.1021/ja0444637
_journal_year 2005
_chemical_formula_sum 'C12 H14 Br N O2'
_chemical_formula_weight 284.15
_space_group_IT_number 4
_symmetry_cell_setting monoclinic
_symmetry_space_group_name_Hall 'P 2yb'
_symmetry_space_group_name_H-M 'P 1 21 1'
_cell_angle_alpha 90.00
_cell_angle_beta 100.345(4)
_cell_angle_gamma 90.00
_cell_formula_units_Z 2
_cell_length_a 7.7697(17)
_cell_length_b 5.6329(13)
_cell_length_c 13.560(3)
_cell_measurement_temperature 100(2)
_cell_volume 583.8(2)
_cod_depositor_comments
;
The following automatic conversions were performed:
'_symmetry_cell_setting' value 'Monoclinic' changed to 'monoclinic'
according to '/home/saulius/struct/CIF-dictionaries/cif_core.dic'
dictionary named 'cif_core.dic' version 2.4.1 from 2010-06-29.

Automatic conversion script
Id: cif_fix_enum 1527 2010-12-29 10:47:43Z saulius 
;
_cod_original_sg_symbol_H-M 'P 21'
_cod_database_code 4100075

loop_
_symmetry_equiv_pos_as_xyz
'x, y, z'
'-x, y+1/2, -z'

loop_
_atom_site_label
_atom_site_type_symbol
_atom_site_fract_x
_atom_site_fract_y
_atom_site_fract_z
_atom_site_U_iso_or_equiv
_atom_site_adp_type
_atom_site_occupancy
_atom_site_symmetry_multiplicity
_atom_site_calc_flag
_atom_site_refinement_flags
_atom_site_disorder_assembly
_atom_site_disorder_group
Br1 Br -0.32922(4) 0.33004(9) 0.55722(3) 0.02241(12) Uani 1 1 d . . .
C1 C -0.2250(5) 0.3703(8) 0.4413(3) 0.0154(9) Uani 1 1 d . . .
C2 C -0.1211(5) 0.1873(7) 0.4159(3) 0.0177(8) Uani 1 1 d . . .
H2 H -0.1053 0.0464 0.4550 0.021 Uiso 1 1 calc R . .
C3 C -0.0407(5) 0.2121(7) 0.3331(3) 0.0173(8) Uani 1 1 d . . .
H3 H 0.0289 0.0866 0.3147 0.021 Uiso 1 1 calc R . .
C4 C -0.0616(5) 0.4201(7) 0.2770(3) 0.0149(8) Uani 1 1 d . . .
C5 C -0.1681(5) 0.6014(7) 0.3041(3) 0.0177(8) Uani 1 1 d . . .
H5 H -0.1846 0.7429 0.2654 0.021 Uiso 1 1 calc R . .
C6 C -0.2496(5) 0.5767(7) 0.3866(3) 0.0184(8) Uani 1 1 d . . .
H6 H -0.3209 0.7002 0.4050 0.022 Uiso 1 1 calc R . .
C7 C 0.1506(5) 0.2896(7) 0.1735(3) 0.0160(9) Uani 1 1 d . . .
H7 H 0.1113 0.1257 0.1871 0.019 Uiso 1 1 calc R . .
C8 C 0.3283(4) 0.3272(12) 0.2439(2) 0.0191(7) Uani 1 1 d . . .
H8A H 0.3727 0.4885 0.2339 0.023 Uiso 1 1 calc R . .
H8B H 0.3127 0.3135 0.3146 0.023 Uiso 1 1 calc R . .
C9 C 0.4602(5) 0.1434(8) 0.2225(3) 0.0203(9) Uani 1 1 d . . .
H9A H 0.4178 -0.0175 0.2354 0.024 Uiso 1 1 calc R . .
H9B H 0.5732 0.1692 0.2681 0.024 Uiso 1 1 calc R . .
C10 C 0.4870(6) 0.1601(9) 0.1143(3) 0.0258(10) Uani 1 1 d . . .
H10A H 0.5713 0.0370 0.1016 0.031 Uiso 1 1 calc R . .
H10B H 0.5365 0.3174 0.1027 0.031 Uiso 1 1 calc R . .
C11 C 0.3126(6) 0.1255(8) 0.0418(3) 0.0227(9) Uani 1 1 d . . .
H11A H 0.3309 0.1526 -0.0278 0.027 Uiso 1 1 calc R . .
H11B H 0.2725 -0.0403 0.0465 0.027 Uiso 1 1 calc R . .
C12 C 0.1739(5) 0.2921(9) 0.0645(3) 0.0211(12) Uani 1 1 d . . .
N1 N 0.0101(4) 0.4492(6) 0.1889(2) 0.0168(7) Uani 1 1 d . . .
O1 O 0.0645(4) 0.6913(5) 0.1792(2) 0.0183(6) Uani 1 1 d . . .
H1 H 0.0199 0.7432 0.1222 0.027 Uiso 1 1 calc R . .
O2 O 0.0874(4) 0.4129(5) 0.0011(2) 0.0230(7) Uani 1 1 d . . .

loop_
_atom_site_aniso_label
_atom_site_aniso_U_11
_atom_site_aniso_U_22
_atom_site_aniso_U_33
_atom_site_aniso_U_23
_atom_site_aniso_U_13
_atom_site_aniso_U_12
Br1 0.02276(19) 0.0257(2) 0.02061(18) -0.0016(3) 0.00874(13) -0.0056(3)
C1 0.0155(16) 0.017(3) 0.0140(15) -0.0065(16) 0.0022(12) -0.0048(16)
C2 0.019(2) 0.016(2) 0.0172(19) -0.0002(16) 0.0009(16) -0.0031(16)
C3 0.020(2) 0.0071(18) 0.025(2) 0.0032(17) 0.0047(17) 0.0030(16)
C4 0.0144(19) 0.0141(18) 0.0156(19) -0.0045(15) 0.0011(15) -0.0015(14)
C5 0.017(2) 0.016(2) 0.021(2) -0.0020(16) 0.0033(16) 0.0008(15)
C6 0.0154(19) 0.016(2) 0.025(2) -0.0027(17) 0.0048(16) 0.0003(15)
C7 0.0214(18) 0.012(3) 0.0146(16) -0.0025(14) 0.0029(14) -0.0005(15)
C8 0.0190(16) 0.0213(17) 0.0165(15) 0.000(3) 0.0021(12) 0.003(3)
C9 0.017(2) 0.021(2) 0.024(2) -0.0019(17) 0.0052(16) 0.0026(16)
C10 0.023(2) 0.028(2) 0.030(2) -0.0018(19) 0.0149(19) 0.0009(18)
C11 0.031(2) 0.020(2) 0.019(2) -0.0025(17) 0.0116(18) 0.0031(18)
C12 0.0265(19) 0.017(4) 0.0204(18) -0.0044(16) 0.0069(16) -0.0066(17)
N1 0.0224(18) 0.0100(16) 0.0188(17) -0.0023(13) 0.0064(14) -0.0004(13)
O1 0.0250(15) 0.0143(14) 0.0156(14) 0.0020(11) 0.0035(12) -0.0013(12)
O2 0.0308(17) 0.0189(15) 0.0176(14) -0.0032(11) -0.0005(13) 0.0037(12)
